data_9010885
loop_
_publ_author_name
'Friedrich, A.'
'Wilson, D. J.'
'Haussuhl, E.'
'Winkler, B.'
'Morgenroth, W.'
'Refson, K.'
'Milman, V.'

_publ_section_title
;
 High-pressure properties of diaspore, AlO(OH)
 Sample: p = 5.71 GPa
;
_journal_name_full 'Physics and Chemistry of Minerals'
_journal_page_first 145
_journal_page_last 157
_journal_paper_doi 10.1007/s00269-006-0135-5
_journal_volume 34
_journal_year 2007
_chemical_formula_sum 'Al H O2'
_chemical_name_mineral Diaspore
_space_group_IT_number 62
_symmetry_space_group_name_Hall '-P 2c 2ab'
_symmetry_space_group_name_H-M 'P b n m'
_cell_angle_alpha 90
_cell_angle_beta 90
_cell_angle_gamma 90
_cell_length_a 4.328
_cell_length_b 9.336
_cell_length_c 2.818
_cell_formula_units_Z 4
_cell_volume 113.865
_database_code_amcsd 0009055
_exptl_crystal_density_diffrn 3.499
_cod_original_formula_sum 'Al O2 H'
_cod_database_code 9010885

loop_
_space_group_symop_operation_xyz
x,y,z
x,y,1/2-z
-x,-y,1/2+z
1/2+x,1/2-y,1/2+z
1/2-x,1/2+y,1/2-z
1/2-x,1/2+y,z
1/2+x,1/2-y,-z
-x,-y,-z

loop_
_atom_site_label
_atom_site_fract_x
_atom_site_fract_y
_atom_site_fract_z
_atom_site_U_iso_or_equiv
Al 0.04520 0.85680 0.25000 0.00300
O1 0.70800 0.19800 0.25000 0.00300
O2 0.20080 0.05400 0.25000 0.00400
H 0.38000 0.11000 0.25000 0.09000

loop_
_cod_related_entry_id
_cod_related_entry_database
_cod_related_entry_code
1 AMCSD 0009055
